data_7057884
loop_
_publ_author_name
'Newland, Robert J.'
'Delve, Matthew P.'
'Wingad, Richard L.'
'Mansell, Stephen M.'

_publ_section_title
;
 Two isomers of a bis(diphenylphosphino)phosphinine, and the synthesis and
 reactivity of Ru arene/Cp* phosphinophosphinine complexes
;
_journal_issue 24
_journal_name_full 'New Journal of Chemistry'
_journal_page_first 19625
_journal_paper_doi 10.1039/C8NJ03632B
_journal_volume 42
_journal_year 2018
_chemical_formula_moiety 'C49 H52 Cl3 Fe N2 O P3, 4(C H2 Cl2)'
_chemical_formula_sum 'C53 H60 Cl11 Fe N2 O P3'
_chemical_formula_weight 1279.74
_space_group_crystal_system triclinic
_space_group_IT_number 2
_space_group_name_Hall '-P 1'
_space_group_name_H-M_alt 'P -1'
_symmetry_space_group_name_Hall '-P 1'
_symmetry_space_group_name_H-M 'P -1'
_atom_sites_solution_hydrogens mixed
_audit_creation_date 2016-01-13
_audit_creation_method
;
Olex2 1.2-beta
(compiled 2015.08.17 svn.r3210 for OlexSys, GUI svn.r5083)
;
_audit_update_record
;
2018-04-19 deposited with the CCDC.
2018-10-31 downloaded from the CCDC.
;
_cell_angle_alpha 104.833(2)
_cell_angle_beta 93.541(2)
_cell_angle_gamma 114.316(2)
_cell_formula_units_Z 2
_cell_length_a 12.3741(5)
_cell_length_b 14.0430(5)
_cell_length_c 19.6151(7)
_cell_measurement_reflns_used 9867
_cell_measurement_temperature 100(2)
_cell_measurement_theta_max 27.46
_cell_measurement_theta_min 2.31
_cell_volume 2948.1(2)
_computing_cell_refinement 'SAINT v7.68A (Bruker, 2009)'
_computing_data_reduction 'SAINT v7.68A (Bruker, 2009)'
_computing_molecular_graphics 'Olex2 (Dolomanov et al., 2009)'
_computing_publication_material 'Olex2 (Dolomanov et al., 2009)'
_computing_structure_refinement 'ShelXL (Sheldrick, 2015)'
_computing_structure_solution 'ShelXT (Sheldrick, 2015)'
_diffrn_ambient_temperature 100.0
_diffrn_detector_area_resol_mean 8
_diffrn_measured_fraction_theta_full 0.999
_diffrn_measured_fraction_theta_max 0.972
_diffrn_measurement_device_type 'Bruker APEX-II CCD'
_diffrn_measurement_method '\f and \w scans'
_diffrn_radiation_monochromator graphite
_diffrn_radiation_type MoK\a
_diffrn_radiation_wavelength 0.71073
_diffrn_reflns_av_R_equivalents 0.0345
_diffrn_reflns_av_unetI/netI 0.0395
_diffrn_reflns_Laue_measured_fraction_full 0.999
_diffrn_reflns_Laue_measured_fraction_max 0.972
_diffrn_reflns_limit_h_max 15
_diffrn_reflns_limit_h_min -16
_diffrn_reflns_limit_k_max 18
_diffrn_reflns_limit_k_min -18
_diffrn_reflns_limit_l_max 25
_diffrn_reflns_limit_l_min -25
_diffrn_reflns_number 51076
_diffrn_reflns_point_group_measured_fraction_full 0.999
_diffrn_reflns_point_group_measured_fraction_max 0.972
_diffrn_reflns_theta_full 25.242
_diffrn_reflns_theta_max 27.810
_diffrn_reflns_theta_min 1.839
_diffrn_source 'sealed tube'
_diffrn_standards_number 0
_exptl_absorpt_coefficient_mu 0.875
_exptl_absorpt_correction_T_max 0.7456
_exptl_absorpt_correction_T_min 0.6872
_exptl_absorpt_correction_type multi-scan
_exptl_absorpt_process_details
;
SADABS-2008/1 (Bruker,2008) was used for absorption correction.
wR2(int) was 0.0571 before and 0.0463 after correction.
The Ratio of minimum to maximum transmission is 0.9217.
The \l/2 correction factor is 0.0015.
;
_exptl_crystal_colour yellow
_exptl_crystal_colour_primary yellow
_exptl_crystal_density_diffrn 1.442
_exptl_crystal_description Block
_exptl_crystal_F_000 1316
_exptl_crystal_size_max 0.38
_exptl_crystal_size_mid 0.22
_exptl_crystal_size_min 0.1
_refine_diff_density_max 0.617
_refine_diff_density_min -0.845
_refine_diff_density_rms 0.078
_refine_ls_extinction_method none
_refine_ls_goodness_of_fit_ref 1.158
_refine_ls_hydrogen_treatment mixed
_refine_ls_matrix_type full
_refine_ls_number_parameters 657
_refine_ls_number_reflns 13575
_refine_ls_number_restraints 2
_refine_ls_restrained_S_all 1.158
_refine_ls_R_factor_all 0.0605
_refine_ls_R_factor_gt 0.0525
_refine_ls_shift/su_max 0.001
_refine_ls_shift/su_mean 0.000
_refine_ls_structure_factor_coef Fsqd
_refine_ls_weighting_details 'w=1/[\s^2^(Fo^2^)+(0.0299P)^2^+4.5836P] where P=(Fo^2^+2Fc^2^)/3'
_refine_ls_weighting_scheme calc
_refine_ls_wR_factor_gt 0.1045
_refine_ls_wR_factor_ref 0.1081
_reflns_Friedel_coverage 0.000
_reflns_number_gt 12190
_reflns_number_total 13575
_reflns_threshold_expression 'I > 2\s(I)'
_cod_data_source_file c8nj03632b2.cif
_cod_data_source_block 7_HCl_H2O_FeCl2
_cod_depositor_comments 'Adding full bibliography for 7057881--7057886.cif.'
_cod_database_code 7057884
_shelx_space_group_comment
;
The symmetry employed for this shelxl refinement is uniquely defined
by the following loop, which should always be used as a source of
symmetry information in preference to the above space-group names.
They are only intended as comments.
;
_shelx_estimated_absorpt_t_max 0.918
_shelx_estimated_absorpt_t_min 0.732
_olex2_refinement_description
;
1. Fixed Uiso
 At 1.2 times of:
  All C(H) groups, All C(H,H) groups, All N(H) groups
 At 1.5 times of:
  All C(H,H,H) groups, All C(H,H,H,H,H,H) groups
2. Restrained distances
 N1-H1A
 0.9 with sigma of 0.02
 N2-H2
 0.9 with sigma of 0.02
3. Others
 Fixed Sof: H26A(0.5) H26B(0.5) H26C(0.5) H26D(0.5) H26E(0.5) H26F(0.5)
4.a Secondary CH2 refined with riding coordinates:
 C51(H51A,H51B), C52(H52A,H52B), C50(H50A,H50B), C53(H53A,H53B)
4.b Aromatic/amide H refined with riding coordinates:
 C3(H3), C9(H9), C10(H10), C11(H11), C12(H12), C13(H13), C15(H15), C16(H16),
 C17(H17), C18(H18), C19(H19), C22(H22), C24(H24), C30(H30), C31(H31), C32(H32),
  C33(H33), C34(H34), C36(H36), C37(H37), C38(H38), C39(H39), C40(H40),
 C43(H43), C45(H45)
4.c Disordered Me refined with riding coordinates:
 C26(H26A,H26B,H26C,H26D,H26E,H26F)
4.d Idealised Me refined as rotating group:
 C6(H6A,H6B,H6C), C7(H7A,H7B,H7C), C27(H27A,H27B,H27C), C28(H28A,H28B,H28C),
 C47(H47A,H47B,H47C), C48(H48A,H48B,H48C), C49(H49A,H49B,H49C)
;
_shelx_shelxl_version_number 2014/7
_olex2_submission_special_instructions 'No special instructions were received'

loop_
_space_group_symop_operation_xyz
'x, y, z'
'-x, -y, -z'

loop_
_atom_site_label
_atom_site_type_symbol
_atom_site_fract_x
_atom_site_fract_y
_atom_site_fract_z
_atom_site_U_iso_or_equiv
_atom_site_adp_type
_atom_site_occupancy
_atom_site_site_symmetry_order
_atom_site_calc_flag
_atom_site_refinement_flags_posn
_atom_site_refinement_flags_occupancy
Fe1 Fe 0.91382(3) 0.22816(3) 0.77132(2) 0.01370(9) Uani 1 1 d . .
Cl1 Cl 1.03054(6) 0.34397(6) 0.71200(4) 0.02119(14) Uani 1 1 d . .
Cl2 Cl 0.79433(6) 0.04799(5) 0.70273(4) 0.02188(15) Uani 1 1 d . .
Cl3 Cl 1.02914(8) 0.26028(7) 0.87657(4) 0.03240(18) Uani 1 1 d . .
P1 P 0.68944(6) 0.31545(5) 0.78760(3) 0.01137(13) Uani 1 1 d . .
H1 H 0.655(3) 0.301(2) 0.7211(16) 0.021(8) Uiso 1 1 d . .
P2 P 0.47491(6) 0.10072(5) 0.76902(3) 0.01013(13) Uani 1 1 d . .
P3 P 0.84660(6) 0.55609(5) 0.81170(3) 0.01070(13) Uani 1 1 d . .
O1 O 0.78837(18) 0.28005(16) 0.79389(12) 0.0235(4) Uani 1 1 d . .
N1 N 0.53202(19) 0.07677(17) 0.69596(11) 0.0111(4) Uani 1 1 d D .
H1A H 0.6006(19) 0.074(2) 0.7021(15) 0.013 Uiso 1 1 d DR .
N2 N 0.8769(2) 0.49621(17) 0.73642(11) 0.0127(4) Uani 1 1 d D .
H2 H 0.916(2) 0.458(2) 0.7415(16) 0.015 Uiso 1 1 d DR .
C1 C 0.5625(2) 0.23974(19) 0.81968(13) 0.0114(5) Uani 1 1 d . .
C2 C 0.5498(2) 0.2844(2) 0.88975(13) 0.0125(5) Uani 1 1 d . .
C3 C 0.6179(2) 0.3947(2) 0.92961(13) 0.0132(5) Uani 1 1 d . .
H3 H 0.6067 0.4166 0.9776 0.016 Uiso 1 1 calc R .
C4 C 0.7013(2) 0.4759(2) 0.90565(13) 0.0119(5) Uani 1 1 d . .
C5 C 0.7341(2) 0.45284(19) 0.83789(13) 0.0109(5) Uani 1 1 d . .
C6 C 0.4571(3) 0.2148(2) 0.92574(15) 0.0200(6) Uani 1 1 d . .
H6A H 0.4864 0.1677 0.9419 0.030 Uiso 1 1 calc GR .
H6B H 0.3807 0.1690 0.8914 0.030 Uiso 1 1 calc GR .
H6C H 0.4445 0.2628 0.9672 0.030 Uiso 1 1 calc GR .
C7 C 0.7517(3) 0.5917(2) 0.95619(14) 0.0172(5) Uani 1 1 d . .
H7A H 0.6949 0.5971 0.9879 0.026 Uiso 1 1 calc GR .
H7B H 0.7639 0.6429 0.9284 0.026 Uiso 1 1 calc GR .
H7C H 0.8292 0.6102 0.9852 0.026 Uiso 1 1 calc GR .
C8 C 0.4864(2) 0.0166(2) 0.82259(13) 0.0139(5) Uani 1 1 d . .
C9 C 0.6035(3) 0.0319(2) 0.84513(14) 0.0169(5) Uani 1 1 d . .
H9 H 0.6705 0.0840 0.8325 0.020 Uiso 1 1 calc R .
C10 C 0.6212(3) -0.0294(2) 0.88581(15) 0.0219(6) Uani 1 1 d . .
H10 H 0.7005 -0.0199 0.9007 0.026 Uiso 1 1 calc R .
C11 C 0.5236(3) -0.1047(2) 0.90496(16) 0.0265(7) Uani 1 1 d . .
H11 H 0.5364 -0.1464 0.9331 0.032 Uiso 1 1 calc R .
C12 C 0.4084(3) -0.1193(2) 0.88328(17) 0.0265(7) Uani 1 1 d . .
H12 H 0.3420 -0.1707 0.8967 0.032 Uiso 1 1 calc R .
C13 C 0.3888(3) -0.0589(2) 0.84170(15) 0.0195(6) Uani 1 1 d . .
H13 H 0.3092 -0.0694 0.8265 0.023 Uiso 1 1 calc R .
C14 C 0.3204(2) 0.0675(2) 0.73994(13) 0.0130(5) Uani 1 1 d . .
C15 C 0.2356(2) -0.0406(2) 0.70288(14) 0.0169(5) Uani 1 1 d . .
H15 H 0.2583 -0.0988 0.6961 0.020 Uiso 1 1 calc R .
C16 C 0.1186(3) -0.0627(2) 0.67607(16) 0.0215(6) Uani 1 1 d . .
H16 H 0.0611 -0.1360 0.6509 0.026 Uiso 1 1 calc R .
C17 C 0.0855(3) 0.0227(2) 0.68612(16) 0.0232(6) Uani 1 1 d . .
H17 H 0.0054 0.0075 0.6675 0.028 Uiso 1 1 calc R .
C18 C 0.1686(3) 0.1298(2) 0.72320(16) 0.0217(6) Uani 1 1 d . .
H18 H 0.1454 0.1877 0.7302 0.026 Uiso 1 1 calc R .
C19 C 0.2862(2) 0.1524(2) 0.75013(14) 0.0162(5) Uani 1 1 d . .
H19 H 0.3433 0.2257 0.7755 0.019 Uiso 1 1 calc R .
C20 C 0.4581(2) 0.0031(2) 0.62616(13) 0.0124(5) Uani 1 1 d . .
C21 C 0.4135(2) 0.0453(2) 0.57998(14) 0.0142(5) Uani 1 1 d . .
C22 C 0.3444(2) -0.0262(2) 0.51294(14) 0.0174(5) Uani 1 1 d . .
H22 H 0.3130 0.0013 0.4812 0.021 Uiso 1 1 calc R .
C23 C 0.3202(2) -0.1360(2) 0.49134(14) 0.0178(6) Uani 1 1 d . .
C24 C 0.3655(2) -0.1755(2) 0.53808(14) 0.0164(5) Uani 1 1 d . .
H24 H 0.3494 -0.2508 0.5235 0.020 Uiso 1 1 calc R .
C25 C 0.4343(2) -0.1080(2) 0.60597(14) 0.0137(5) Uani 1 1 d . .
C26 C 0.4380(3) 0.1644(2) 0.59968(15) 0.0199(6) Uani 1 1 d . .
H26A H 0.4874 0.2037 0.6480 0.030 Uiso 0.5 1 calc R P
H26B H 0.4813 0.1974 0.5652 0.030 Uiso 0.5 1 calc R P
H26C H 0.3613 0.1694 0.5986 0.030 Uiso 0.5 1 calc R P
H26D H 0.3992 0.1766 0.5599 0.030 Uiso 0.5 1 calc R P
H26E H 0.4054 0.1830 0.6427 0.030 Uiso 0.5 1 calc R P
H26F H 0.5253 0.2109 0.6093 0.030 Uiso 0.5 1 calc R P
C27 C 0.2475(3) -0.2095(2) 0.41725(15) 0.0247(6) Uani 1 1 d . .
H27A H 0.1727 -0.2022 0.4097 0.037 Uiso 1 1 calc GR .
H27B H 0.2280 -0.2860 0.4132 0.037 Uiso 1 1 calc GR .
H27C H 0.2950 -0.1878 0.3809 0.037 Uiso 1 1 calc GR .
C28 C 0.4773(3) -0.1565(2) 0.65578(15) 0.0185(6) Uani 1 1 d . .
H28A H 0.5604 -0.1054 0.6806 0.028 Uiso 1 1 calc GR .
H28B H 0.4746 -0.2264 0.6279 0.028 Uiso 1 1 calc GR .
H28C H 0.4248 -0.1691 0.6912 0.028 Uiso 1 1 calc GR .
C29 C 0.9769(2) 0.6237(2) 0.88350(13) 0.0132(5) Uani 1 1 d . .
C30 C 1.0366(2) 0.7376(2) 0.91609(14) 0.0175(5) Uani 1 1 d . .
H30 H 1.0096 0.7840 0.9003 0.021 Uiso 1 1 calc R .
C31 C 1.1351(3) 0.7824(2) 0.97148(16) 0.0233(6) Uani 1 1 d . .
H31 H 1.1761 0.8597 0.9933 0.028 Uiso 1 1 calc R .
C32 C 1.1742(3) 0.7150(3) 0.99524(15) 0.0231(6) Uani 1 1 d . .
H32 H 1.2416 0.7464 1.0334 0.028 Uiso 1 1 calc R .
C33 C 1.1154(3) 0.6025(2) 0.96362(15) 0.0220(6) Uani 1 1 d . .
H33 H 1.1423 0.5566 0.9802 0.026 Uiso 1 1 calc R .
C34 C 1.0169(2) 0.5561(2) 0.90755(14) 0.0162(5) Uani 1 1 d . .
H34 H 0.9769 0.4787 0.8856 0.019 Uiso 1 1 calc R .
C35 C 0.7996(2) 0.6536(2) 0.79374(13) 0.0133(5) Uani 1 1 d . .
C36 C 0.6803(2) 0.6369(2) 0.79547(14) 0.0158(5) Uani 1 1 d . .
H36 H 0.6251 0.5745 0.8065 0.019 Uiso 1 1 calc R .
C37 C 0.6424(3) 0.7112(2) 0.78110(15) 0.0202(6) Uani 1 1 d . .
H37 H 0.5613 0.6996 0.7819 0.024 Uiso 1 1 calc R .
C38 C 0.7232(3) 0.8024(2) 0.76554(15) 0.0213(6) Uani 1 1 d . .
H38 H 0.6972 0.8535 0.7562 0.026 Uiso 1 1 calc R .
C39 C 0.8414(3) 0.8200(2) 0.76340(15) 0.0199(6) Uani 1 1 d . .
H39 H 0.8960 0.8831 0.7529 0.024 Uiso 1 1 calc R .
C40 C 0.8802(2) 0.7455(2) 0.77663(14) 0.0155(5) Uani 1 1 d . .
H40 H 0.9607 0.7567 0.7741 0.019 Uiso 1 1 calc R .
C41 C 0.9087(2) 0.5430(2) 0.67788(14) 0.0138(5) Uani 1 1 d . .
C42 C 1.0311(2) 0.6031(2) 0.67617(14) 0.0162(5) Uani 1 1 d . .
C43 C 1.0591(3) 0.6390(2) 0.61668(15) 0.0190(6) Uani 1 1 d . .
H43 H 1.1415 0.6789 0.6145 0.023 Uiso 1 1 calc R .
C44 C 0.9700(3) 0.6182(2) 0.56036(15) 0.0213(6) Uani 1 1 d . .
C45 C 0.8503(3) 0.5615(2) 0.56499(14) 0.0184(6) Uani 1 1 d . .
H45 H 0.7888 0.5482 0.5274 0.022 Uiso 1 1 calc R .
C46 C 0.8172(2) 0.5230(2) 0.62347(14) 0.0151(5) Uani 1 1 d . .
C47 C 1.1314(3) 0.6322(2) 0.73686(16) 0.0218(6) Uani 1 1 d . .
H47A H 1.1290 0.6863 0.7789 0.033 Uiso 1 1 calc GR .
H47B H 1.2094 0.6632 0.7220 0.033 Uiso 1 1 calc GR .
H47C H 1.1210 0.5659 0.7491 0.033 Uiso 1 1 calc GR .
C48 C 1.0048(3) 0.6557(3) 0.49580(17) 0.0301(7) Uani 1 1 d . .
H48A H 0.9327 0.6464 0.4657 0.045 Uiso 1 1 calc GR .
H48B H 1.0406 0.6117 0.4679 0.045 Uiso 1 1 calc GR .
H48C H 1.0636 0.7334 0.5120 0.045 Uiso 1 1 calc GR .
C49 C 0.6848(2) 0.4629(2) 0.62451(15) 0.0201(6) Uani 1 1 d . .
H49A H 0.6733 0.4119 0.6524 0.030 Uiso 1 1 calc GR .
H49B H 0.6399 0.4218 0.5752 0.030 Uiso 1 1 calc GR .
H49C H 0.6550 0.5161 0.6466 0.030 Uiso 1 1 calc GR .
Cl6 Cl 0.83924(10) 0.84256(9) 0.51936(6) 0.0594(3) Uani 1 1 d . .
Cl7 Cl 0.61492(11) 0.67204(9) 0.53478(6) 0.0546(3) Uani 1 1 d . .
C51 C 0.7535(6) 0.7883(4) 0.5778(2) 0.0756(16) Uani 1 1 d . .
H51A H 0.7366 0.8457 0.6095 0.091 Uiso 1 1 calc R .
H51B H 0.8009 0.7674 0.6084 0.091 Uiso 1 1 calc R .
Cl8 Cl 0.35193(8) 0.61401(7) 0.85835(5) 0.03386(19) Uani 1 1 d . .
Cl9 Cl 0.40443(7) 0.44045(6) 0.88254(4) 0.02442(15) Uani 1 1 d . .
C52 C 0.2891(3) 0.4750(2) 0.85617(18) 0.0250(6) Uani 1 1 d . .
H52A H 0.2454 0.4271 0.8070 0.030 Uiso 1 1 calc R .
H52B H 0.2306 0.4626 0.8890 0.030 Uiso 1 1 calc R .
Cl4 Cl 1.35639(11) 0.55399(8) 0.62712(6) 0.0578(3) Uani 1 1 d . .
Cl5 Cl 1.39200(8) 0.40428(7) 0.69442(5) 0.0384(2) Uani 1 1 d . .
C50 C 1.2936(3) 0.4220(3) 0.63548(19) 0.0369(8) Uani 1 1 d . .
H50A H 1.2742 0.3674 0.5876 0.044 Uiso 1 1 calc R .
H50B H 1.2173 0.4083 0.6535 0.044 Uiso 1 1 calc R .
Cl10 Cl 1.13017(8) 0.00594(7) 0.88288(5) 0.0375(2) Uani 1 1 d . .
Cl11 Cl 1.17069(10) 0.11597(8) 1.03639(5) 0.0430(2) Uani 1 1 d . .
C53 C 1.1171(4) 0.1092(3) 0.94912(18) 0.0366(8) Uani 1 1 d . .
H53A H 1.0313 0.0949 0.9446 0.044 Uiso 1 1 calc R .
H53B H 1.1634 0.1809 0.9414 0.044 Uiso 1 1 calc R .

loop_
_atom_site_aniso_label
_atom_site_aniso_U_11
_atom_site_aniso_U_22
_atom_site_aniso_U_33
_atom_site_aniso_U_23
_atom_site_aniso_U_13
_atom_site_aniso_U_12
Fe1 0.01146(18) 0.01246(18) 0.01676(19) 0.00384(15) 0.00133(15) 0.00548(15)
Cl1 0.0161(3) 0.0224(3) 0.0247(3) 0.0120(3) 0.0029(3) 0.0055(3)
Cl2 0.0174(3) 0.0124(3) 0.0310(4) 0.0008(3) 0.0028(3) 0.0058(3)
Cl3 0.0334(4) 0.0391(4) 0.0219(4) 0.0121(3) -0.0046(3) 0.0133(4)
P1 0.0114(3) 0.0083(3) 0.0120(3) 0.0020(2) 0.0026(2) 0.0028(3)
P2 0.0103(3) 0.0076(3) 0.0104(3) 0.0021(2) 0.0006(2) 0.0026(2)
P3 0.0108(3) 0.0082(3) 0.0111(3) 0.0029(2) 0.0002(2) 0.0027(2)
O1 0.0155(10) 0.0159(10) 0.0395(12) 0.0045(9) 0.0075(9) 0.0094(8)
N1 0.0096(10) 0.0109(10) 0.0103(10) 0.0016(8) -0.0003(8) 0.0036(9)
N2 0.0137(11) 0.0114(10) 0.0128(10) 0.0039(8) 0.0006(8) 0.0054(9)
C1 0.0121(12) 0.0070(11) 0.0118(12) 0.0017(9) 0.0001(10) 0.0021(10)
C2 0.0114(12) 0.0129(12) 0.0132(12) 0.0044(10) 0.0007(10) 0.0055(10)
C3 0.0139(13) 0.0127(12) 0.0100(12) 0.0018(9) 0.0016(10) 0.0042(10)
C4 0.0112(12) 0.0115(12) 0.0116(12) 0.0026(9) -0.0022(9) 0.0049(10)
C5 0.0120(12) 0.0082(11) 0.0102(11) 0.0020(9) 0.0004(9) 0.0032(10)
C6 0.0243(15) 0.0151(13) 0.0153(13) 0.0036(11) 0.0074(11) 0.0039(12)
C7 0.0213(14) 0.0119(12) 0.0134(12) 0.0011(10) 0.0020(11) 0.0045(11)
C8 0.0199(14) 0.0098(12) 0.0102(12) 0.0017(9) 0.0013(10) 0.0060(11)
C9 0.0192(14) 0.0148(13) 0.0155(13) 0.0047(10) 0.0005(11) 0.0068(11)
C10 0.0280(16) 0.0166(14) 0.0191(14) 0.0019(11) -0.0048(12) 0.0113(12)
C11 0.044(2) 0.0206(15) 0.0207(15) 0.0120(12) 0.0035(14) 0.0172(14)
C12 0.0348(18) 0.0180(14) 0.0304(16) 0.0148(13) 0.0122(14) 0.0101(14)
C13 0.0190(14) 0.0153(13) 0.0238(14) 0.0068(11) 0.0044(11) 0.0069(11)
C14 0.0128(12) 0.0141(12) 0.0121(12) 0.0037(10) 0.0032(10) 0.0062(10)
C15 0.0137(13) 0.0144(13) 0.0188(13) 0.0013(10) 0.0023(11) 0.0049(11)
C16 0.0141(14) 0.0181(14) 0.0229(15) 0.0000(11) 0.0006(11) 0.0023(11)
C17 0.0147(14) 0.0294(16) 0.0242(15) 0.0066(12) 0.0018(12) 0.0098(13)
C18 0.0181(14) 0.0212(14) 0.0291(16) 0.0090(12) 0.0052(12) 0.0110(12)
C19 0.0165(13) 0.0151(13) 0.0165(13) 0.0043(10) 0.0029(10) 0.0070(11)
C20 0.0109(12) 0.0130(12) 0.0111(12) 0.0024(10) 0.0030(10) 0.0039(10)
C21 0.0138(13) 0.0141(12) 0.0146(12) 0.0051(10) 0.0035(10) 0.0055(11)
C22 0.0164(13) 0.0211(14) 0.0140(13) 0.0071(11) 0.0010(10) 0.0069(11)
C23 0.0146(13) 0.0184(13) 0.0128(12) 0.0001(10) 0.0027(10) 0.0030(11)
C24 0.0164(13) 0.0130(12) 0.0144(13) -0.0010(10) 0.0034(10) 0.0045(11)
C25 0.0127(12) 0.0140(12) 0.0141(12) 0.0034(10) 0.0038(10) 0.0059(10)
C26 0.0247(15) 0.0169(13) 0.0183(14) 0.0064(11) -0.0011(11) 0.0095(12)
C27 0.0234(15) 0.0244(15) 0.0133(13) 0.0014(11) 0.0000(11) 0.0015(13)
C28 0.0211(14) 0.0119(12) 0.0204(14) 0.0018(10) -0.0006(11) 0.0079(11)
C29 0.0101(12) 0.0145(12) 0.0122(12) 0.0037(10) 0.0011(10) 0.0030(10)
C30 0.0180(14) 0.0141(13) 0.0166(13) 0.0024(10) 0.0017(11) 0.0051(11)
C31 0.0185(15) 0.0174(14) 0.0236(15) 0.0015(12) -0.0013(12) 0.0016(12)
C32 0.0130(13) 0.0308(16) 0.0162(14) 0.0010(12) -0.0048(11) 0.0058(12)
C33 0.0188(14) 0.0289(16) 0.0204(14) 0.0090(12) -0.0005(11) 0.0124(13)
C34 0.0179(14) 0.0155(13) 0.0139(12) 0.0035(10) -0.0002(10) 0.0071(11)
C35 0.0159(13) 0.0110(12) 0.0104(12) 0.0017(9) -0.0006(10) 0.0049(10)
C36 0.0163(13) 0.0132(12) 0.0142(12) 0.0021(10) -0.0002(10) 0.0047(11)
C37 0.0177(14) 0.0242(15) 0.0224(14) 0.0082(12) 0.0032(11) 0.0124(12)
C38 0.0297(16) 0.0199(14) 0.0211(14) 0.0083(11) 0.0041(12) 0.0163(13)
C39 0.0243(15) 0.0144(13) 0.0210(14) 0.0090(11) 0.0039(12) 0.0066(12)
C40 0.0146(13) 0.0128(12) 0.0165(13) 0.0041(10) 0.0013(10) 0.0040(11)
C41 0.0177(13) 0.0111(12) 0.0123(12) 0.0028(10) 0.0042(10) 0.0066(11)
C42 0.0168(13) 0.0136(12) 0.0169(13) 0.0024(10) 0.0029(11) 0.0071(11)
C43 0.0194(14) 0.0152(13) 0.0226(14) 0.0074(11) 0.0083(11) 0.0065(11)
C44 0.0290(16) 0.0193(14) 0.0186(14) 0.0078(11) 0.0103(12) 0.0115(13)
C45 0.0230(15) 0.0181(13) 0.0150(13) 0.0060(11) 0.0009(11) 0.0100(12)
C46 0.0176(13) 0.0133(12) 0.0135(12) 0.0021(10) 0.0030(10) 0.0071(11)
C47 0.0131(13) 0.0224(15) 0.0250(15) 0.0090(12) 0.0022(11) 0.0024(12)
C48 0.0353(18) 0.0368(18) 0.0253(16) 0.0194(14) 0.0149(14) 0.0157(16)
C49 0.0158(14) 0.0220(14) 0.0181(14) 0.0066(11) -0.0006(11) 0.0046(12)
Cl6 0.0432(6) 0.0510(6) 0.0616(7) -0.0091(5) -0.0102(5) 0.0181(5)
Cl7 0.0637(7) 0.0598(7) 0.0569(6) 0.0208(5) 0.0238(5) 0.0398(6)
C51 0.118(5) 0.053(3) 0.035(2) -0.008(2) -0.001(3) 0.032(3)
Cl8 0.0307(4) 0.0291(4) 0.0500(5) 0.0203(4) 0.0114(4) 0.0157(4)
Cl9 0.0273(4) 0.0282(4) 0.0224(3) 0.0056(3) 0.0027(3) 0.0182(3)
C52 0.0170(14) 0.0238(15) 0.0333(17) 0.0087(13) 0.0002(12) 0.0090(13)
Cl4 0.0740(8) 0.0348(5) 0.0505(6) 0.0142(4) -0.0105(5) 0.0133(5)
Cl5 0.0406(5) 0.0314(4) 0.0447(5) 0.0123(4) 0.0095(4) 0.0169(4)
C50 0.0326(19) 0.0358(19) 0.0325(18) 0.0103(15) 0.0064(15) 0.0061(16)
Cl10 0.0362(5) 0.0233(4) 0.0364(4) 0.0003(3) 0.0111(4) 0.0022(4)
Cl11 0.0671(7) 0.0397(5) 0.0282(4) 0.0060(4) -0.0050(4) 0.0340(5)
C53 0.052(2) 0.0380(19) 0.0281(17) 0.0085(15) -0.0006(16) 0.0297(18)

loop_
_atom_type_symbol
_atom_type_description
_atom_type_scat_dispersion_real
_atom_type_scat_dispersion_imag
_atom_type_scat_source
C C 0.0033 0.0016 'International Tables Vol C Tables 4.2.6.8 and 6.1.1.4'
H H 0.0000 0.0000 'International Tables Vol C Tables 4.2.6.8 and 6.1.1.4'
Cl Cl 0.1484 0.1585 'International Tables Vol C Tables 4.2.6.8 and 6.1.1.4'
Fe Fe 0.3463 0.8444 'International Tables Vol C Tables 4.2.6.8 and 6.1.1.4'
N N 0.0061 0.0033 'International Tables Vol C Tables 4.2.6.8 and 6.1.1.4'
O O 0.0106 0.0060 'International Tables Vol C Tables 4.2.6.8 and 6.1.1.4'
P P 0.1023 0.0942 'International Tables Vol C Tables 4.2.6.8 and 6.1.1.4'

loop_
_geom_angle_atom_site_label_1
_geom_angle_atom_site_label_2
_geom_angle_atom_site_label_3
_geom_angle
Cl1 Fe1 Cl2 116.42(3)
Cl3 Fe1 Cl1 108.26(3)
Cl3 Fe1 Cl2 118.16(3)
O1 Fe1 Cl1 103.60(6)
O1 Fe1 Cl2 100.86(6)
O1 Fe1 Cl3 107.89(7)
O1 P1 H1 108.8(14)
O1 P1 C1 112.75(12)
O1 P1 C5 113.02(12)
C1 P1 H1 107.8(14)
C5 P1 H1 109.7(13)
C5 P1 C1 104.59(12)
N1 P2 C1 107.52(11)
N1 P2 C8 109.93(11)
N1 P2 C14 107.12(11)
C1 P2 C8 108.23(12)
C1 P2 C14 113.29(12)
C14 P2 C8 110.67(12)
N2 P3 C5 107.94(11)
N2 P3 C29 111.35(12)
N2 P3 C35 107.02(11)
C5 P3 C29 106.86(12)
C5 P3 C35 113.10(12)
C35 P3 C29 110.59(12)
P1 O1 Fe1 163.06(15)
P2 N1 H1A 116.2(19)
C20 N1 P2 123.18(17)
C20 N1 H1A 111(2)
P3 N2 H2 114(2)
C41 N2 P3 125.21(17)
C41 N2 H2 111(2)
P1 C1 P2 117.02(14)
C2 C1 P1 118.96(19)
C2 C1 P2 122.71(19)
C1 C2 C6 121.2(2)
C3 C2 C1 122.8(2)
C3 C2 C6 115.9(2)
C2 C3 H3 116.9
C2 C3 C4 126.1(2)
C4 C3 H3 116.9
C3 C4 C5 122.8(2)
C3 C4 C7 115.6(2)
C5 C4 C7 121.7(2)
P1 C5 P3 117.79(14)
C4 C5 P1 119.03(18)
C4 C5 P3 121.47(18)
C2 C6 H6A 109.5
C2 C6 H6B 109.5
C2 C6 H6C 109.5
H6A C6 H6B 109.5
H6A C6 H6C 109.5
H6B C6 H6C 109.5
C4 C7 H7A 109.5
C4 C7 H7B 109.5
C4 C7 H7C 109.5
H7A C7 H7B 109.5
H7A C7 H7C 109.5
H7B C7 H7C 109.5
C9 C8 P2 115.5(2)
C13 C8 P2 124.5(2)
C13 C8 C9 120.0(2)
C8 C9 H9 120.2
C10 C9 C8 119.6(3)
C10 C9 H9 120.2
C9 C10 H10 119.9
C9 C10 C11 120.3(3)
C11 C10 H10 119.9
C10 C11 H11 119.9
C12 C11 C10 120.2(3)
C12 C11 H11 119.9
C11 C12 H12 119.8
C11 C12 C13 120.3(3)
C13 C12 H12 119.8
C8 C13 C12 119.6(3)
C8 C13 H13 120.2
C12 C13 H13 120.2
C15 C14 P2 121.3(2)
C19 C14 P2 118.9(2)
C19 C14 C15 119.7(2)
C14 C15 H15 120.0
C16 C15 C14 120.0(3)
C16 C15 H15 120.0
C15 C16 H16 120.1
C15 C16 C17 119.9(3)
C17 C16 H16 120.1
C16 C17 H17 119.8
C18 C17 C16 120.4(3)
C18 C17 H17 119.8
C17 C18 H18 120.1
C17 C18 C19 119.9(3)
C19 C18 H18 120.1
C14 C19 H19 120.0
C18 C19 C14 120.1(3)
C18 C19 H19 120.0
C21 C20 N1 119.0(2)
C21 C20 C25 121.2(2)
C25 C20 N1 119.8(2)
C20 C21 C26 122.7(2)
C22 C21 C20 118.2(2)
C22 C21 C26 119.1(2)
C21 C22 H22 119.1
C23 C22 C21 121.9(2)
C23 C22 H22 119.1
C22 C23 C24 118.7(2)
C22 C23 C27 119.8(3)
C24 C23 C27 121.4(3)
C23 C24 H24 119.1
C23 C24 C25 121.9(2)
C25 C24 H24 119.1
C20 C25 C28 122.2(2)
C24 C25 C20 118.2(2)
C24 C25 C28 119.6(2)
C21 C26 H26A 109.5
C21 C26 H26B 109.5
C21 C26 H26C 109.5
C21 C26 H26D 109.5
C21 C26 H26E 109.5
C21 C26 H26F 109.5
H26A C26 H26B 109.5
H26A C26 H26C 109.5
H26A C26 H26D 141.1
H26A C26 H26E 56.3
H26A C26 H26F 56.3
H26B C26 H26C 109.5
H26B C26 H26D 56.3
H26B C26 H26E 141.1
H26B C26 H26F 56.3
H26C C26 H26D 56.3
H26C C26 H26E 56.3
H26C C26 H26F 141.1
H26D C26 H26E 109.5
H26D C26 H26F 109.5
H26E C26 H26F 109.5
C23 C27 H27A 109.5
C23 C27 H27B 109.5
C23 C27 H27C 109.5
H27A C27 H27B 109.5
H27A C27 H27C 109.5
H27B C27 H27C 109.5
C25 C28 H28A 109.5
C25 C28 H28B 109.5
C25 C28 H28C 109.5
H28A C28 H28B 109.5
H28A C28 H28C 109.5
H28B C28 H28C 109.5
C30 C29 P3 123.6(2)
C34 C29 P3 116.7(2)
C34 C29 C30 119.6(2)
C29 C30 H30 120.1
C31 C30 C29 119.7(3)
C31 C30 H30 120.1
C30 C31 H31 119.8
C30 C31 C32 120.4(3)
C32 C31 H31 119.8
C31 C32 H32 119.9
C33 C32 C31 120.2(3)
C33 C32 H32 119.9
C32 C33 H33 119.9
C32 C33 C34 120.2(3)
C34 C33 H33 119.9
C29 C34 H34 120.1
C33 C34 C29 119.8(3)
C33 C34 H34 120.1
C36 C35 P3 119.5(2)
C36 C35 C40 119.5(2)
C40 C35 P3 121.0(2)
C35 C36 H36 119.9
C37 C36 C35 120.1(3)
C37 C36 H36 119.9
C36 C37 H37 120.1
C38 C37 C36 119.8(3)
C38 C37 H37 120.1
C37 C38 H38 119.6
C37 C38 C39 120.8(3)
C39 C38 H38 119.6
C38 C39 H39 120.0
C38 C39 C40 120.1(3)
C40 C39 H39 120.0
C35 C40 H40 120.2
C39 C40 C35 119.7(3)
C39 C40 H40 120.2
C42 C41 N2 119.3(2)
C46 C41 N2 119.1(2)
C46 C41 C42 121.5(2)
C41 C42 C47 122.4(2)
C43 C42 C41 118.0(3)
C43 C42 C47 119.5(2)
C42 C43 H43 119.0
C44 C43 C42 122.0(3)
C44 C43 H43 119.0
C43 C44 C48 120.2(3)
C45 C44 C43 118.2(3)
C45 C44 C48 121.6(3)
C44 C45 H45 119.0
C44 C45 C46 122.1(3)
C46 C45 H45 119.0
C41 C46 C45 118.1(2)
C41 C46 C49 123.3(2)
C45 C46 C49 118.6(2)
C42 C47 H47A 109.5
C42 C47 H47B 109.5
C42 C47 H47C 109.5
H47A C47 H47B 109.5
H47A C47 H47C 109.5
H47B C47 H47C 109.5
C44 C48 H48A 109.5
C44 C48 H48B 109.5
C44 C48 H48C 109.5
H48A C48 H48B 109.5
H48A C48 H48C 109.5
H48B C48 H48C 109.5
C46 C49 H49A 109.5
C46 C49 H49B 109.5
C46 C49 H49C 109.5
H49A C49 H49B 109.5
H49A C49 H49C 109.5
H49B C49 H49C 109.5
Cl6 C51 Cl7 113.8(3)
Cl6 C51 H51A 108.8
Cl6 C51 H51B 108.8
Cl7 C51 H51A 108.8
Cl7 C51 H51B 108.8
H51A C51 H51B 107.7
Cl8 C52 Cl9 110.36(16)
Cl8 C52 H52A 109.6
Cl8 C52 H52B 109.6
Cl9 C52 H52A 109.6
Cl9 C52 H52B 109.6
H52A C52 H52B 108.1
Cl4 C50 Cl5 112.1(2)
Cl4 C50 H50A 109.2
Cl4 C50 H50B 109.2
Cl5 C50 H50A 109.2
Cl5 C50 H50B 109.2
H50A C50 H50B 107.9
Cl10 C53 Cl11 112.13(18)
Cl10 C53 H53A 109.2
Cl10 C53 H53B 109.2
Cl11 C53 H53A 109.2
Cl11 C53 H53B 109.2
H53A C53 H53B 107.9

loop_
_geom_bond_atom_site_label_1
_geom_bond_atom_site_label_2
_geom_bond_distance
Fe1 Cl1 2.3079(8)
Fe1 Cl2 2.3083(8)
Fe1 Cl3 2.2652(8)
Fe1 O1 1.9969(19)
P1 H1 1.28(3)
P1 O1 1.508(2)
P1 C1 1.756(3)
P1 C5 1.755(2)
P2 N1 1.655(2)
P2 C1 1.762(2)
P2 C8 1.809(3)
P2 C14 1.787(3)
P3 N2 1.649(2)
P3 C5 1.764(3)
P3 C29 1.805(3)
P3 C35 1.793(3)
N1 H1A 0.870(17)
N1 C20 1.457(3)
N2 H2 0.875(17)
N2 C41 1.461(3)
C1 C2 1.405(3)
C2 C3 1.394(3)
C2 C6 1.516(4)
C3 H3 0.9500
C3 C4 1.397(4)
C4 C5 1.411(3)
C4 C7 1.510(3)
C6 H6A 0.9800
C6 H6B 0.9800
C6 H6C 0.9800
C7 H7A 0.9800
C7 H7B 0.9800
C7 H7C 0.9800
C8 C9 1.399(4)
C8 C13 1.389(4)
C9 H9 0.9500
C9 C10 1.382(4)
C10 H10 0.9500
C10 C11 1.388(4)
C11 H11 0.9500
C11 C12 1.377(5)
C12 H12 0.9500
C12 C13 1.393(4)
C13 H13 0.9500
C14 C15 1.401(4)
C14 C19 1.394(4)
C15 H15 0.9500
C15 C16 1.386(4)
C16 H16 0.9500
C16 C17 1.392(4)
C17 H17 0.9500
C17 C18 1.387(4)
C18 H18 0.9500
C18 C19 1.391(4)
C19 H19 0.9500
C20 C21 1.400(3)
C20 C25 1.403(3)
C21 C22 1.395(4)
C21 C26 1.508(4)
C22 H22 0.9500
C22 C23 1.384(4)
C23 C24 1.385(4)
C23 C27 1.514(4)
C24 H24 0.9500
C24 C25 1.395(4)
C25 C28 1.508(4)
C26 H26A 0.9800
C26 H26B 0.9800
C26 H26C 0.9800
C26 H26D 0.9800
C26 H26E 0.9800
C26 H26F 0.9800
C27 H27A 0.9800
C27 H27B 0.9800
C27 H27C 0.9800
C28 H28A 0.9800
C28 H28B 0.9800
C28 H28C 0.9800
C29 C30 1.399(4)
C29 C34 1.399(4)
C30 H30 0.9500
C30 C31 1.385(4)
C31 H31 0.9500
C31 C32 1.385(4)
C32 H32 0.9500
C32 C33 1.381(4)
C33 H33 0.9500
C33 C34 1.390(4)
C34 H34 0.9500
C35 C36 1.400(4)
C35 C40 1.406(4)
C36 H36 0.9500
C36 C37 1.388(4)
C37 H37 0.9500
C37 C38 1.383(4)
C38 H38 0.9500
C38 C39 1.385(4)
C39 H39 0.9500
C39 C40 1.388(4)
C40 H40 0.9500
C41 C42 1.405(4)
C41 C46 1.392(4)
C42 C43 1.394(4)
C42 C47 1.509(4)
C43 H43 0.9500
C43 C44 1.393(4)
C44 C45 1.385(4)
C44 C48 1.513(4)
C45 H45 0.9500
C45 C46 1.403(4)
C46 C49 1.507(4)
C47 H47A 0.9800
C47 H47B 0.9800
C47 H47C 0.9800
C48 H48A 0.9800
C48 H48B 0.9800
C48 H48C 0.9800
C49 H49A 0.9800
C49 H49B 0.9800
C49 H49C 0.9800
Cl6 C51 1.718(6)
Cl7 C51 1.769(5)
C51 H51A 0.9900
C51 H51B 0.9900
Cl8 C52 1.767(3)
Cl9 C52 1.773(3)
C52 H52A 0.9900
C52 H52B 0.9900
Cl4 C50 1.747(4)
Cl5 C50 1.762(4)
C50 H50A 0.9900
C50 H50B 0.9900
Cl10 C53 1.752(3)
Cl11 C53 1.762(3)
C53 H53A 0.9900
C53 H53B 0.9900
